data_4038820
loop_
_publ_author_name
'Pozharskii, Alexander F.'
'Dyablo, Olga V.'
'Pogosova, Olga G.'
'Ozeryanskii, Valery A.'
'Filarowski, Aleksander'
'Vasilikhina, Kseniya M.'
'Dzhangiryan, Narek A.'

_publ_section_title
;
 Modeling Biologically Important NH&#x00B7;&#x00B7;&#x00B7;\p Interactions
 Using <i>peri</i>-Disubstituted Naphthalenes.
;
_journal_issue 19
_journal_name_full 'The Journal of organic chemistry'
_journal_page_first 12468
_journal_page_last 12481
_journal_paper_doi 10.1021/acs.joc.0c01697
_journal_volume 85
_journal_year 2020
_chemical_formula_moiety 'C17 H15 N O'
_chemical_formula_sum 'C17 H15 N O'
_chemical_formula_weight 249.30
_space_group_IT_number 33
_space_group_name_Hall 'P 2c -2n'
_space_group_name_H-M_alt 'P n a 21'
_symmetry_cell_setting orthorhombic
_symmetry_space_group_name_Hall 'P 2c -2n'
_symmetry_space_group_name_H-M 'P n a 21'
_atom_sites_solution_hydrogens mixed
_atom_sites_solution_primary direct
_atom_sites_solution_secondary difmap
_audit_creation_method SHELXL-97
_cell_angle_alpha 90.00
_cell_angle_beta 90.00
_cell_angle_gamma 90.00
_cell_formula_units_Z 4
_cell_length_a 6.165(3)
_cell_length_b 17.073(9)
_cell_length_c 12.098(7)
_cell_measurement_reflns_used 739
_cell_measurement_temperature 120(2)
_cell_measurement_theta_max 20.10
_cell_measurement_theta_min 3.37
_cell_volume 1273.4(12)
_computing_cell_refinement 'SAINT (Bruker, 2009)'
_computing_data_collection 'APEX (Bruker, 2009)'
_computing_data_reduction 'SAINT (Bruker, 2009)'
_computing_molecular_graphics 'SHELXTL (Sheldrick, 2008)'
_computing_publication_material 'SHELXTL (Sheldrick, 2008) and PLATON (Spek, 2009)'
_computing_structure_refinement 'SHELXTL (Sheldrick, 2008)'
_computing_structure_solution 'SHELXTL (Sheldrick, 2008)'
_diffrn_ambient_temperature 120(2)
_diffrn_measured_fraction_theta_full 1.000
_diffrn_measured_fraction_theta_max 1.000
_diffrn_measurement_device_type 'Bruker APEX-II CCD'
_diffrn_measurement_method '\f and \w scans'
_diffrn_radiation_monochromator graphite
_diffrn_radiation_source 'sealed tube'
_diffrn_radiation_type MoK\a
_diffrn_radiation_wavelength 0.71073
_diffrn_reflns_av_R_equivalents 0.1372
_diffrn_reflns_av_sigmaI/netI 0.1144
_diffrn_reflns_limit_h_max 7
_diffrn_reflns_limit_h_min -7
_diffrn_reflns_limit_k_max 21
_diffrn_reflns_limit_k_min -21
_diffrn_reflns_limit_l_max 14
_diffrn_reflns_limit_l_min -14
_diffrn_reflns_number 11089
_diffrn_reflns_theta_full 26.03
_diffrn_reflns_theta_max 26.03
_diffrn_reflns_theta_min 2.06
_diffrn_standards_decay_% 0
_diffrn_standards_number 0
_exptl_absorpt_coefficient_mu 0.081
_exptl_absorpt_correction_type none
_exptl_crystal_colour colorless
_exptl_crystal_density_diffrn 1.300
_exptl_crystal_density_method 'not measured'
_exptl_crystal_description needle
_exptl_crystal_F_000 528
_exptl_crystal_size_max 0.12
_exptl_crystal_size_mid 0.01
_exptl_crystal_size_min 0.01
_refine_diff_density_max 0.198
_refine_diff_density_min -0.201
_refine_diff_density_rms 0.048
_refine_ls_abs_structure_details 'Flack H D (1983), Acta Cryst. A39, 876-881'
_refine_ls_abs_structure_Flack 0(3)
_refine_ls_extinction_coef 0.014(3)
_refine_ls_extinction_expression Fc^*^=kFc[1+0.001xFc^2^\l^3^/sin(2\q)]^-1/4^
_refine_ls_extinction_method SHELXL
_refine_ls_goodness_of_fit_ref 1.011
_refine_ls_hydrogen_treatment mixed
_refine_ls_matrix_type full
_refine_ls_number_parameters 182
_refine_ls_number_reflns 2501
_refine_ls_number_restraints 1
_refine_ls_restrained_S_all 1.011
_refine_ls_R_factor_all 0.1217
_refine_ls_R_factor_gt 0.0607
_refine_ls_shift/su_max 0.001
_refine_ls_shift/su_mean 0.000
_refine_ls_structure_factor_coef Fsqd
_refine_ls_weighting_details 'calc w=1/[\s^2^(Fo^2^)+(0.0439P)^2^+0.0681P] where P=(Fo^2^+2Fc^2^)/3'
_refine_ls_weighting_scheme calc
_refine_ls_wR_factor_gt 0.1154
_refine_ls_wR_factor_ref 0.1414
_reflns_number_gt 1470
_reflns_number_total 2501
_reflns_threshold_expression I>2\s(I)
_cod_data_source_file jo0c01697_si_001.cif
_cod_data_source_block Struct-7
_cod_depositor_comments
;
The following automatic conversions were performed:

data item '_symmetry_cell_setting' value 'Orthorhombic' was changed
to 'orthorhombic' in accordance with the
/home/data/users/saulius/crontab/automatic-downloads/rss-feeds/ACS/lib/dictionaries/cif_core.dic
dictionary named 'cif_core.dic' version 2.4.2 last updated on
2011-04-26.

Automatic conversion script
Id: cif_fix_values 7556 2019-12-06 15:28:31Z antanas 

 Adding full bibliography for 4038815--4038822.cif.
;
_cod_database_code 4038820

loop_
_symmetry_equiv_pos_as_xyz
'x, y, z'
'-x, -y, z+1/2'
'x+1/2, -y+1/2, z'
'-x+1/2, y+1/2, z+1/2'

loop_
_atom_site_label
_atom_site_type_symbol
_atom_site_fract_x
_atom_site_fract_y
_atom_site_fract_z
_atom_site_U_iso_or_equiv
_atom_site_adp_type
_atom_site_occupancy
_atom_site_symmetry_multiplicity
_atom_site_calc_flag
_atom_site_refinement_flags
_atom_site_disorder_assembly
_atom_site_disorder_group
O1 O 0.0479(5) 0.84112(16) 0.4746(2) 0.0375(7) Uani 1 1 d . . .
N1 N 0.0425(7) 0.8004(2) 0.0276(3) 0.0375(9) Uani 1 1 d . . .
H1 H 0.200(7) 0.777(2) 0.012(3) 0.046(12) Uiso 1 1 d . . .
H2 H 0.053(10) 0.831(4) 0.083(6) 0.10(2) Uiso 1 1 d . . .
C1 C -0.0398(6) 0.8612(2) 0.3735(3) 0.0302(10) Uani 1 1 d . . .
C2 C 0.0433(7) 0.9180(2) 0.3062(3) 0.0327(10) Uani 1 1 d . . .
H2A H 0.1666 0.9477 0.3278 0.039 Uiso 1 1 calc R . .
C3 C -0.0582(7) 0.9311(2) 0.2055(3) 0.0352(11) Uani 1 1 d . . .
H3A H -0.0034 0.9710 0.1583 0.042 Uiso 1 1 calc R . .
C4 C -0.2356(6) 0.8884(2) 0.1713(3) 0.0280(10) Uani 1 1 d . . .
C5 C -0.3177(6) 0.8322(3) 0.2435(3) 0.0333(10) Uani 1 1 d . . .
H5A H -0.4423 0.8028 0.2232 0.040 Uiso 1 1 calc R . .
C6 C -0.2195(6) 0.8189(2) 0.3442(3) 0.0324(10) Uani 1 1 d . . .
H6A H -0.2765 0.7806 0.3932 0.039 Uiso 1 1 calc R . .
C7 C -0.3454(6) 0.9040(2) 0.0638(3) 0.0290(9) Uani 1 1 d . . .
C8 C -0.5344(6) 0.9449(2) 0.0691(4) 0.0372(10) Uani 1 1 d . . .
H8A H -0.5907 0.9586 0.1396 0.045 Uiso 1 1 calc R . .
C9 C -0.6493(7) 0.9674(3) -0.0255(4) 0.0444(12) Uani 1 1 d . . .
H9A H -0.7810 0.9960 -0.0192 0.053 Uiso 1 1 calc R . .
C10 C -0.5699(7) 0.9480(3) -0.1263(4) 0.0446(12) Uani 1 1 d . . .
H10A H -0.6461 0.9641 -0.1907 0.053 Uiso 1 1 calc R . .
C11 C -0.3795(7) 0.9050(2) -0.1380(3) 0.0351(10) Uani 1 1 d . . .
C12 C -0.3066(8) 0.8836(3) -0.2442(4) 0.0434(12) Uani 1 1 d . . .
H12A H -0.3872 0.8991 -0.3074 0.052 Uiso 1 1 calc R . .
C13 C -0.1237(8) 0.8412(3) -0.2570(4) 0.0474(13) Uani 1 1 d . . .
H13A H -0.0741 0.8285 -0.3292 0.057 Uiso 1 1 calc R . .
C14 C -0.0069(7) 0.8159(3) -0.1651(3) 0.0410(11) Uani 1 1 d . . .
H14A H 0.1198 0.7851 -0.1754 0.049 Uiso 1 1 calc R . .
C15 C -0.0723(7) 0.8349(2) -0.0589(3) 0.0322(10) Uani 1 1 d . . .
C16 C -0.2612(6) 0.8812(2) -0.0417(4) 0.0300(9) Uani 1 1 d . . .
C17 C 0.2438(7) 0.8798(3) 0.5053(4) 0.0444(12) Uani 1 1 d . . .
H17A H 0.2931 0.8600 0.5771 0.067 Uiso 1 1 calc R . .
H17B H 0.2175 0.9363 0.5107 0.067 Uiso 1 1 calc R . .
H17C H 0.3554 0.8698 0.4494 0.067 Uiso 1 1 calc R . .

loop_
_atom_site_aniso_label
_atom_site_aniso_U_11
_atom_site_aniso_U_22
_atom_site_aniso_U_33
_atom_site_aniso_U_23
_atom_site_aniso_U_13
_atom_site_aniso_U_12
O1 0.0387(17) 0.0517(19) 0.0222(15) -0.0061(14) -0.0026(14) -0.0072(14)
N1 0.045(2) 0.037(2) 0.031(2) 0.0031(18) 0.0014(18) 0.0080(19)
C1 0.029(2) 0.036(3) 0.025(2) -0.0032(18) 0.0031(19) 0.0044(19)
C2 0.034(2) 0.034(2) 0.030(2) -0.007(2) 0.0007(19) -0.003(2)
C3 0.037(3) 0.036(2) 0.032(2) 0.0013(19) 0.008(2) 0.001(2)
C4 0.027(2) 0.029(2) 0.029(2) 0.0005(19) 0.0009(19) -0.0002(18)
C5 0.036(2) 0.037(3) 0.027(2) 0.001(2) 0.006(2) -0.003(2)
C6 0.035(2) 0.037(3) 0.024(2) 0.001(2) 0.0041(19) -0.0063(19)
C7 0.032(2) 0.027(2) 0.028(2) 0.001(2) 0.000(2) -0.0008(18)
C8 0.033(2) 0.040(3) 0.038(2) 0.005(2) 0.001(2) 0.000(2)
C9 0.034(2) 0.044(3) 0.055(3) 0.012(3) -0.001(2) 0.0033(19)
C10 0.041(3) 0.055(3) 0.038(3) 0.014(2) -0.009(2) -0.005(2)
C11 0.040(3) 0.037(3) 0.029(2) 0.008(2) -0.003(2) -0.010(2)
C12 0.049(3) 0.054(3) 0.027(2) 0.008(2) -0.007(2) -0.011(3)
C13 0.057(3) 0.064(4) 0.022(2) 0.002(2) 0.003(2) -0.020(3)
C14 0.047(3) 0.044(3) 0.032(3) -0.002(2) 0.006(2) -0.001(2)
C15 0.040(3) 0.031(2) 0.026(2) 0.002(2) 0.0041(19) -0.0052(19)
C16 0.031(2) 0.028(2) 0.031(2) 0.0083(19) 0.0021(19) -0.0014(17)
C17 0.044(3) 0.054(3) 0.035(2) -0.001(2) -0.002(2) -0.009(2)

loop_
_atom_type_symbol
_atom_type_description
_atom_type_scat_dispersion_real
_atom_type_scat_dispersion_imag
_atom_type_scat_source
C C 0.0033 0.0016 'International Tables Vol C Tables 4.2.6.8 and 6.1.1.4'
H H 0.0000 0.0000 'International Tables Vol C Tables 4.2.6.8 and 6.1.1.4'
N N 0.0061 0.0033 'International Tables Vol C Tables 4.2.6.8 and 6.1.1.4'
O O 0.0106 0.0060 'International Tables Vol C Tables 4.2.6.8 and 6.1.1.4'

loop_
_geom_angle_atom_site_label_1
_geom_angle_atom_site_label_2
_geom_angle_atom_site_label_3
_geom_angle
_geom_angle_site_symmetry_1
_geom_angle_site_symmetry_3
_geom_angle_publ_flag
C1 O1 C17 116.6(3) . . ?
C15 N1 H1 119(2) . . ?
C15 N1 H2 112(4) . . ?
H1 N1 H2 107(5) . . ?
C2 C1 C6 121.6(4) . . ?
C2 C1 O1 123.8(4) . . ?
C6 C1 O1 114.5(4) . . ?
C1 C2 C3 117.9(4) . . ?
C1 C2 H2A 121.1 . . ?
C3 C2 H2A 121.1 . . ?
C4 C3 C2 122.4(4) . . ?
C4 C3 H3A 118.8 . . ?
C2 C3 H3A 118.8 . . ?
C3 C4 C5 117.7(4) . . ?
C3 C4 C7 121.8(4) . . ?
C5 C4 C7 120.4(4) . . ?
C6 C5 C4 120.5(4) . . ?
C6 C5 H5A 119.8 . . ?
C4 C5 H5A 119.8 . . ?
C1 C6 C5 119.8(4) . . ?
C1 C6 H6A 120.1 . . ?
C5 C6 H6A 120.1 . . ?
C8 C7 C16 119.5(4) . . ?
C8 C7 C4 116.1(4) . . ?
C16 C7 C4 124.4(3) . . ?
C7 C8 C9 122.4(4) . . ?
C7 C8 H8A 118.8 . . ?
C9 C8 H8A 118.8 . . ?
C10 C9 C8 119.1(4) . . ?
C10 C9 H9A 120.5 . . ?
C8 C9 H9A 120.5 . . ?
C9 C10 C11 121.7(4) . . ?
C9 C10 H10A 119.2 . . ?
C11 C10 H10A 119.2 . . ?
C10 C11 C12 119.9(4) . . ?
C10 C11 C16 119.8(4) . . ?
C12 C11 C16 120.4(4) . . ?
C13 C12 C11 120.7(4) . . ?
C13 C12 H12A 119.7 . . ?
C11 C12 H12A 119.7 . . ?
C12 C13 C14 120.4(4) . . ?
C12 C13 H13A 119.8 . . ?
C14 C13 H13A 119.8 . . ?
C15 C14 C13 121.2(4) . . ?
C15 C14 H14A 119.4 . . ?
C13 C14 H14A 119.4 . . ?
C14 C15 N1 116.7(4) . . ?
C14 C15 C16 120.3(4) . . ?
N1 C15 C16 122.7(4) . . ?
C15 C16 C7 125.3(4) . . ?
C15 C16 C11 117.0(4) . . ?
C7 C16 C11 117.6(3) . . ?
O1 C17 H17A 109.5 . . ?
O1 C17 H17B 109.5 . . ?
H17A C17 H17B 109.5 . . ?
O1 C17 H17C 109.5 . . ?
H17A C17 H17C 109.5 . . ?
H17B C17 H17C 109.5 . . ?

loop_
_geom_bond_atom_site_label_1
_geom_bond_atom_site_label_2
_geom_bond_distance
_geom_bond_site_symmetry_2
_geom_bond_publ_flag
O1 C1 1.380(4) . ?
O1 C17 1.426(5) . ?
N1 C15 1.394(5) . ?
N1 H1 1.07(4) . ?
N1 H2 0.85(7) . ?
C1 C2 1.366(5) . ?
C1 C6 1.369(5) . ?
C2 C3 1.389(6) . ?
C2 H2A 0.9500 . ?
C3 C4 1.378(6) . ?
C3 H3A 0.9500 . ?
C4 C5 1.392(6) . ?
C4 C7 1.491(6) . ?
C5 C6 1.380(5) . ?
C5 H5A 0.9500 . ?
C6 H6A 0.9500 . ?
C7 C8 1.360(5) . ?
C7 C16 1.431(6) . ?
C8 C9 1.401(6) . ?
C8 H8A 0.9500 . ?
C9 C10 1.355(6) . ?
C9 H9A 0.9500 . ?
C10 C11 1.392(6) . ?
C10 H10A 0.9500 . ?
C11 C12 1.410(6) . ?
C11 C16 1.433(6) . ?
C12 C13 1.349(7) . ?
C12 H12A 0.9500 . ?
C13 C14 1.394(6) . ?
C13 H13A 0.9500 . ?
C14 C15 1.385(6) . ?
C14 H14A 0.9500 . ?
C15 C16 1.424(5) . ?
C17 H17A 0.9800 . ?
C17 H17B 0.9800 . ?
C17 H17C 0.9800 . ?

loop_
_geom_torsion_atom_site_label_1
_geom_torsion_atom_site_label_2
_geom_torsion_atom_site_label_3
_geom_torsion_atom_site_label_4
_geom_torsion
_geom_torsion_site_symmetry_1
_geom_torsion_site_symmetry_2
_geom_torsion_site_symmetry_3
_geom_torsion_site_symmetry_4
_geom_torsion_publ_flag
C17 O1 C1 C2 -3.8(5) . . . . ?
C17 O1 C1 C6 175.9(4) . . . . ?
C6 C1 C2 C3 -1.1(6) . . . . ?
O1 C1 C2 C3 178.6(4) . . . . ?
C1 C2 C3 C4 -0.9(6) . . . . ?
C2 C3 C4 C5 2.2(6) . . . . ?
C2 C3 C4 C7 178.9(4) . . . . ?
C3 C4 C5 C6 -1.7(6) . . . . ?
C7 C4 C5 C6 -178.4(4) . . . . ?
C2 C1 C6 C5 1.6(6) . . . . ?
O1 C1 C6 C5 -178.2(3) . . . . ?
C4 C5 C6 C1 -0.1(6) . . . . ?
C3 C4 C7 C8 -102.3(5) . . . . ?
C5 C4 C7 C8 74.2(5) . . . . ?
C3 C4 C7 C16 75.6(5) . . . . ?
C5 C4 C7 C16 -107.8(5) . . . . ?
C16 C7 C8 C9 -1.5(6) . . . . ?
C4 C7 C8 C9 176.5(4) . . . . ?
C7 C8 C9 C10 0.0(6) . . . . ?
C8 C9 C10 C11 1.2(7) . . . . ?
C9 C10 C11 C12 177.7(4) . . . . ?
C9 C10 C11 C16 -1.0(6) . . . . ?
C10 C11 C12 C13 -179.3(4) . . . . ?
C16 C11 C12 C13 -0.7(6) . . . . ?
C11 C12 C13 C14 1.9(7) . . . . ?
C12 C13 C14 C15 -1.5(7) . . . . ?
C13 C14 C15 N1 173.8(4) . . . . ?
C13 C14 C15 C16 -0.2(6) . . . . ?
C14 C15 C16 C7 179.5(4) . . . . ?
N1 C15 C16 C7 5.9(6) . . . . ?
C14 C15 C16 C11 1.4(5) . . . . ?
N1 C15 C16 C11 -172.2(4) . . . . ?
C8 C7 C16 C15 -176.3(4) . . . . ?
C4 C7 C16 C15 5.8(6) . . . . ?
C8 C7 C16 C11 1.7(5) . . . . ?
C4 C7 C16 C11 -176.2(4) . . . . ?
C10 C11 C16 C15 177.7(4) . . . . ?
C12 C11 C16 C15 -1.0(5) . . . . ?
C10 C11 C16 C7 -0.5(5) . . . . ?
C12 C11 C16 C7 -179.2(4) . . . . ?
